data_4078659
loop_
_publ_author_name
'Mandal, Sutanuva'
'Samanta, Subhas'
'Mondal, Tapan K.'
'Goswami, Sreebrata'

_publ_section_title
;
 Comparative Study onortho-C--H vsortho-C--X (X = C, Cl, S) Bond
 Activation inortho-Caromatic--N Bond Fusion in Substituted Anilines Using
 Ruthenium(II) Mediators: Isolation and Characterization of Unusual
 Ru2Complexes
;
_journal_issue 15
_journal_name_full Organometallics
_journal_page_first 5282
_journal_paper_doi 10.1021/om300241y
_journal_volume 31
_journal_year 2012
_chemical_formula_moiety 'C48 H52 Cl3 N4 O7 Ru4 S4'
_chemical_formula_sum 'C48 H52 Cl3 N4 O7 Ru4 S4'
_chemical_formula_weight 1435.85
_chemical_name_systematic
;
 ?
;
_space_group_IT_number 15
_symmetry_cell_setting monoclinic
_symmetry_space_group_name_Hall '-C 2yc'
_symmetry_space_group_name_H-M 'C 1 2/c 1'
_atom_sites_solution_hydrogens geom
_atom_sites_solution_primary direct
_atom_sites_solution_secondary difmap
_audit_creation_method SHELXL-97
_cell_angle_alpha 90.00
_cell_angle_beta 108.519(3)
_cell_angle_gamma 90.00
_cell_formula_units_Z 4
_cell_length_a 36.395(6)
_cell_length_b 8.7701(13)
_cell_length_c 18.326(3)
_cell_measurement_reflns_used 25431
_cell_measurement_temperature 293(2)
_cell_measurement_theta_max 25.0
_cell_measurement_theta_min 1.2
_cell_volume 5546.5(15)
_computing_cell_refinement 'Bruker SMART'
_computing_data_collection 'Bruker SMART'
_computing_data_reduction 'Bruker SAINT'
_computing_molecular_graphics 'Bruker SHELXL'
_computing_publication_material 'Bruker SHELXL'
_computing_structure_refinement 'SHELXL-97 (Sheldrick, 1997)'
_computing_structure_solution 'SHELXL-97 (Sheldrick, 1990)'
_diffrn_ambient_temperature 293(2)
_diffrn_measured_fraction_theta_full 1.000
_diffrn_measured_fraction_theta_max 1.000
_diffrn_measurement_device_type 'CCD AREA DETECTOR'
_diffrn_measurement_method 'phi scans'
_diffrn_radiation_monochromator graphite
_diffrn_radiation_source 'fine-focus sealed tube'
_diffrn_radiation_type MoK\a
_diffrn_radiation_wavelength 0.71073
_diffrn_reflns_av_R_equivalents 0.0336
_diffrn_reflns_av_sigmaI/netI 0.0241
_diffrn_reflns_limit_h_max 43
_diffrn_reflns_limit_h_min -43
_diffrn_reflns_limit_k_max 10
_diffrn_reflns_limit_k_min -10
_diffrn_reflns_limit_l_max 21
_diffrn_reflns_limit_l_min -21
_diffrn_reflns_number 25431
_diffrn_reflns_theta_full 25.00
_diffrn_reflns_theta_max 25.00
_diffrn_reflns_theta_min 1.18
_exptl_absorpt_coefficient_mu 1.414
_exptl_absorpt_correction_T_max 0.9891
_exptl_absorpt_correction_T_min 0.9660
_exptl_absorpt_correction_type empirical
_exptl_absorpt_process_details SADABS
_exptl_crystal_colour green
_exptl_crystal_density_diffrn 1.719
_exptl_crystal_density_method 'not measured'
_exptl_crystal_description plate
_exptl_crystal_F_000 370
_exptl_crystal_size_max 0.19
_exptl_crystal_size_mid 0.10
_exptl_crystal_size_min 0.06
_refine_diff_density_max 1.601
_refine_diff_density_min -0.623
_refine_diff_density_rms 0.126
_refine_ls_extinction_method none
_refine_ls_goodness_of_fit_ref 1.104
_refine_ls_hydrogen_treatment mixed
_refine_ls_matrix_type full
_refine_ls_number_parameters 325
_refine_ls_number_reflns 4887
_refine_ls_number_restraints 0
_refine_ls_restrained_S_all 1.104
_refine_ls_R_factor_all 0.0398
_refine_ls_R_factor_gt 0.0353
_refine_ls_shift/su_max 0.016
_refine_ls_shift/su_mean 0.001
_refine_ls_structure_factor_coef Fsqd
_refine_ls_weighting_details 'calc w=1/[\s^2^(Fo^2^)+(0.0497P)^2^+34.9280P] where P=(Fo^2^+2Fc^2^)/3'
_refine_ls_weighting_scheme calc
_refine_ls_wR_factor_gt 0.1027
_refine_ls_wR_factor_ref 0.1055
_reflns_number_gt 4377
_reflns_number_total 4887
_reflns_threshold_expression >2sigma(I)
_cod_data_source_file om300241y_si_003.cif
_cod_data_source_block '[6]Cl2'
_cod_depositor_comments
;
The following automatic conversions were performed:

'_symmetry_cell_setting' value 'Monoclinic' changed to 'monoclinic'
according to /home/saulius/struct/CIF-dictionaries/cif_core.dic
dictionary named 'cif_core.dic' version 2.4.2 from
2011-04-26.

'_exptl_absorpt_correction_type' value 'Empirical'
changed to 'empirical' according to
/home/saulius/struct/CIF-dictionaries/cif_core.dic dictionary named
'cif_core.dic' version 2.4.2 from 2011-04-26.

Automatic conversion script
Id: cif_fix_values 1891 2012-01-12 08:04:46Z andrius 
;
_cod_original_cell_volume 5546.6(15)
_cod_original_sg_symbol_H-M C2/c
_cod_database_code 4078659

loop_
_symmetry_equiv_pos_as_xyz
'x, y, z'
'-x, y, -z+1/2'
'x+1/2, y+1/2, z'
'-x+1/2, y+1/2, -z+1/2'
'-x, -y, -z'
'x, -y, z-1/2'
'-x+1/2, -y+1/2, -z'
'x+1/2, -y+1/2, z-1/2'

loop_
_atom_site_label
_atom_site_type_symbol
_atom_site_fract_x
_atom_site_fract_y
_atom_site_fract_z
_atom_site_U_iso_or_equiv
_atom_site_adp_type
_atom_site_occupancy
_atom_site_symmetry_multiplicity
_atom_site_calc_flag
_atom_site_refinement_flags
Ru2 Ru 0.611949(10) 0.56669(4) 0.40250(2) 0.02781(12) Uani 1 1 d .
Ru1 Ru 0.669399(10) 0.48786(4) 0.52662(2) 0.02474(12) Uani 1 1 d .
S1 S 0.63957(3) 0.39500(14) 0.61503(7) 0.0309(3) Uani 1 1 d .
S2 S 0.55596(3) 0.54688(15) 0.44034(8) 0.0361(3) Uani 1 1 d .
C6 C 0.57688(14) 0.1605(6) 0.4280(3) 0.0384(11) Uani 1 1 d .
H6 H 0.5776 0.1435 0.3784 0.046 Uiso 1 1 calc R
C18 C 0.72881(14) 0.4773(7) 0.6129(3) 0.0433(13) Uani 1 1 d .
H18 H 0.7336 0.4665 0.6656 0.052 Uiso 1 1 calc R
C23 C 0.64653(18) 0.5956(9) 0.3222(3) 0.0562(17) Uani 1 1 d .
H23 H 0.6728 0.5725 0.3355 0.067 Uiso 1 1 calc R
C4 C 0.54857(16) 0.1096(7) 0.5281(4) 0.0496(14) Uani 1 1 d .
H4 H 0.5298 0.0606 0.5442 0.060 Uiso 1 1 calc R
C8 C 0.60790(14) 0.7157(5) 0.5496(3) 0.0304(10) Uani 1 1 d .
C3 C 0.57527(15) 0.2040(6) 0.5777(3) 0.0413(12) Uani 1 1 d .
H3 H 0.5748 0.2185 0.6277 0.050 Uiso 1 1 calc R
C9 C 0.57058(14) 0.6576(6) 0.5268(3) 0.0340(11) Uani 1 1 d .
C19 C 0.72576(14) 0.6168(6) 0.5726(3) 0.0415(12) Uani 1 1 d .
H19 H 0.7280 0.7138 0.5942 0.050 Uiso 1 1 calc R
C24 C 0.6168(2) 0.4973(7) 0.2885(3) 0.0528(16) Uani 1 1 d .
H24 H 0.6197 0.3971 0.2747 0.063 Uiso 1 1 calc R
C13 C 0.62050(16) 0.8038(6) 0.6160(3) 0.0401(12) Uani 1 1 d .
H13 H 0.6455 0.8431 0.6321 0.048 Uiso 1 1 calc R
C1 C 0.60347(13) 0.2606(5) 0.4776(3) 0.0294(10) Uani 1 1 d .
C12 C 0.59564(19) 0.8330(7) 0.6581(3) 0.0523(15) Uani 1 1 d .
H12 H 0.6041 0.8929 0.7022 0.063 Uiso 1 1 calc R
C16 C 0.71730(14) 0.4225(7) 0.4860(3) 0.0455(14) Uani 1 1 d .
H16 H 0.7130 0.3696 0.4400 0.055 Uiso 1 1 calc R
C7 C 0.66970(16) 0.2443(7) 0.6718(3) 0.0457(13) Uani 1 1 d .
H7A H 0.6916 0.2885 0.7099 0.069 Uiso 1 1 calc R
H7B H 0.6785 0.1790 0.6387 0.069 Uiso 1 1 calc R
H7C H 0.6549 0.1857 0.6968 0.069 Uiso 1 1 calc R
C15 C 0.71884(14) 0.5832(7) 0.4945(3) 0.0418(13) Uani 1 1 d .
H15 H 0.7158 0.6540 0.4552 0.050 Uiso 1 1 calc R
C11 C 0.55866(19) 0.7744(8) 0.6356(3) 0.0545(16) Uani 1 1 d .
H11 H 0.5423 0.7945 0.6645 0.065 Uiso 1 1 calc R
C21 C 0.5902(2) 0.7221(8) 0.3057(3) 0.066(2) Uani 1 1 d .
H21 H 0.5721 0.7973 0.3055 0.079 Uiso 1 1 calc R
C5 C 0.54972(16) 0.0877(6) 0.4538(4) 0.0489(14) Uani 1 1 d .
H5 H 0.5318 0.0227 0.4208 0.059 Uiso 1 1 calc R
C17 C 0.72332(14) 0.3566(6) 0.5587(3) 0.0442(13) Uani 1 1 d .
H17 H 0.7237 0.2529 0.5695 0.053 Uiso 1 1 calc R
C10 C 0.54584(16) 0.6857(7) 0.5703(3) 0.0468(14) Uani 1 1 d .
H10 H 0.5210 0.6449 0.5552 0.056 Uiso 1 1 calc R
C14 C 0.51685(16) 0.6613(8) 0.3791(4) 0.0563(16) Uani 1 1 d .
H14A H 0.5065 0.6127 0.3299 0.084 Uiso 1 1 calc R
H14B H 0.5265 0.7605 0.3724 0.084 Uiso 1 1 calc R
H14C H 0.4968 0.6715 0.4025 0.084 Uiso 1 1 calc R
C2 C 0.60291(13) 0.2776(5) 0.5525(3) 0.0317(10) Uani 1 1 d .
C20 C 0.5821(2) 0.5692(9) 0.2783(3) 0.0586(17) Uani 1 1 d .
H20 H 0.5576 0.5263 0.2572 0.070 Uiso 1 1 calc R
C22 C 0.6311(2) 0.7367(8) 0.3334(3) 0.066(2) Uani 1 1 d .
H22 H 0.6450 0.8235 0.3548 0.079 Uiso 1 1 calc R
N2 N 0.63283(12) 0.6787(5) 0.5054(2) 0.0267(8) Uani 1 1 d .
N1 N 0.62943(11) 0.3514(4) 0.4516(2) 0.0280(8) Uani 1 1 d .
Cl1 Cl 0.66611(5) 1.1285(2) 0.35333(9) 0.0612(4) Uani 1 1 d .
Cl2 Cl 0.5000 0.9865(3) 0.2500 0.0780(8) Uani 1 2 d S
O1 O 0.74660(8) 0.9696(3) 0.67157(14) 0.0154(5) Uani 1 1 d .
O2 O 0.68224(11) 0.9606(5) 0.5089(2) 0.0489(10) Uani 1 1 d .
O3 O 0.5000 0.3388(9) 0.2500 0.123(4) Uani 1 2 d S
O4 O 0.71271(18) 0.7408(9) 0.7520(3) 0.110(2) Uani 1 1 d .
H2A H 0.6441(14) 0.741(6) 0.507(3) 0.015(14) Uiso 1 1 d .
H1A H 0.6383(13) 0.302(6) 0.419(3) 0.024(12) Uiso 1 1 d .

loop_
_atom_site_aniso_label
_atom_site_aniso_U_11
_atom_site_aniso_U_22
_atom_site_aniso_U_33
_atom_site_aniso_U_23
_atom_site_aniso_U_13
_atom_site_aniso_U_12
Ru2 0.0289(2) 0.0285(2) 0.0246(2) -0.00004(15) 0.00659(15) -0.00186(15)
Ru1 0.0221(2) 0.0267(2) 0.0257(2) -0.00306(14) 0.00797(15) -0.00078(14)
S1 0.0326(6) 0.0339(6) 0.0278(6) 0.0003(5) 0.0118(5) 0.0020(5)
S2 0.0264(6) 0.0337(6) 0.0463(7) 0.0005(5) 0.0088(5) 0.0008(5)
C6 0.038(3) 0.031(3) 0.043(3) -0.005(2) 0.008(2) -0.003(2)
C18 0.024(2) 0.059(4) 0.042(3) 0.000(3) 0.004(2) -0.002(2)
C23 0.051(4) 0.091(5) 0.029(3) 0.006(3) 0.017(3) 0.002(3)
C4 0.034(3) 0.047(3) 0.069(4) 0.015(3) 0.018(3) -0.008(2)
C8 0.036(3) 0.026(2) 0.030(2) 0.0059(19) 0.011(2) 0.008(2)
C3 0.035(3) 0.044(3) 0.048(3) 0.008(2) 0.018(2) 0.002(2)
C9 0.033(3) 0.034(3) 0.037(3) 0.007(2) 0.014(2) 0.007(2)
C19 0.025(2) 0.044(3) 0.051(3) -0.008(3) 0.006(2) -0.006(2)
C24 0.080(5) 0.054(4) 0.027(3) -0.001(2) 0.021(3) -0.005(3)
C13 0.043(3) 0.040(3) 0.034(3) 0.001(2) 0.008(2) 0.011(2)
C1 0.027(2) 0.024(2) 0.037(3) 0.0010(19) 0.009(2) -0.0001(18)
C12 0.070(4) 0.057(4) 0.032(3) 0.004(3) 0.018(3) 0.024(3)
C16 0.028(3) 0.061(4) 0.054(3) -0.023(3) 0.022(2) -0.007(2)
C7 0.046(3) 0.052(3) 0.036(3) 0.011(2) 0.008(2) 0.008(3)
C15 0.028(3) 0.055(3) 0.044(3) 0.005(3) 0.014(2) -0.012(2)
C11 0.066(4) 0.064(4) 0.049(3) 0.017(3) 0.038(3) 0.026(3)
C21 0.095(5) 0.068(5) 0.042(3) 0.029(3) 0.034(4) 0.037(4)
C5 0.037(3) 0.034(3) 0.070(4) -0.002(3) 0.009(3) -0.011(2)
C17 0.025(2) 0.037(3) 0.072(4) 0.001(3) 0.016(3) 0.009(2)
C10 0.042(3) 0.053(3) 0.054(3) 0.014(3) 0.027(3) 0.010(3)
C14 0.038(3) 0.062(4) 0.057(4) -0.001(3) -0.002(3) 0.018(3)
C2 0.028(2) 0.029(2) 0.039(3) 0.004(2) 0.011(2) 0.0014(19)
C20 0.057(4) 0.083(5) 0.029(3) 0.007(3) 0.003(3) -0.005(3)
C22 0.109(6) 0.056(4) 0.041(3) -0.005(3) 0.036(4) -0.038(4)
N2 0.026(2) 0.025(2) 0.029(2) 0.0001(17) 0.0079(16) -0.0014(18)
N1 0.027(2) 0.030(2) 0.027(2) -0.0027(17) 0.0085(16) -0.0015(16)
Cl1 0.0747(11) 0.0565(9) 0.0561(9) -0.0042(7) 0.0260(8) -0.0026(8)
Cl2 0.102(2) 0.0537(14) 0.0598(15) 0.000 0.0002(14) 0.000
O1 0.0244(14) 0.0106(12) 0.0109(12) -0.0046(10) 0.0054(11) -0.0022(11)
O2 0.049(2) 0.046(2) 0.042(2) 0.0101(18) 0.0008(18) -0.0064(18)
O3 0.130(8) 0.057(5) 0.231(12) 0.000 0.126(8) 0.000
O4 0.086(4) 0.156(6) 0.076(4) -0.036(4) 0.008(3) 0.007(4)

loop_
_atom_type_symbol
_atom_type_description
_atom_type_scat_dispersion_real
_atom_type_scat_dispersion_imag
_atom_type_scat_source
C C 0.0033 0.0016 'International Tables Vol C Tables 4.2.6.8 and 6.1.1.4'
H H 0.0000 0.0000 'International Tables Vol C Tables 4.2.6.8 and 6.1.1.4'
N N 0.0061 0.0033 'International Tables Vol C Tables 4.2.6.8 and 6.1.1.4'
O O 0.0106 0.0060 'International Tables Vol C Tables 4.2.6.8 and 6.1.1.4'
S S 0.1246 0.1234 'International Tables Vol C Tables 4.2.6.8 and 6.1.1.4'
Cl Cl 0.1484 0.1585 'International Tables Vol C Tables 4.2.6.8 and 6.1.1.4'
Ru Ru -1.2594 0.8363 'International Tables Vol C Tables 4.2.6.8 and 6.1.1.4'

loop_
_geom_angle_atom_site_label_1
_geom_angle_atom_site_label_2
_geom_angle_atom_site_label_3
_geom_angle
N2 Ru2 N1 93.62(16)
N2 Ru2 C21 112.5(2)
N1 Ru2 C21 153.4(2)
N2 Ru2 C20 150.4(2)
N1 Ru2 C20 115.9(2)
C21 Ru2 C20 38.2(3)
N2 Ru2 C22 96.4(2)
N1 Ru2 C22 138.1(2)
C21 Ru2 C22 37.8(3)
C20 Ru2 C22 62.6(3)
N2 Ru2 C23 115.5(2)
N1 Ru2 C23 103.1(2)
C21 Ru2 C23 61.8(2)
C20 Ru2 C23 60.8(2)
C22 Ru2 C23 36.8(3)
N2 Ru2 C24 151.1(2)
N1 Ru2 C24 93.0(2)
C21 Ru2 C24 61.7(2)
C20 Ru2 C24 36.1(2)
C22 Ru2 C24 61.0(2)
C23 Ru2 C24 35.6(2)
N2 Ru2 S2 82.36(12)
N1 Ru2 S2 88.87(11)
C21 Ru2 S2 99.2(2)
C20 Ru2 S2 96.67(19)
C22 Ru2 S2 132.7(2)
C23 Ru2 S2 157.26(16)
C24 Ru2 S2 125.91(18)
N2 Ru2 Ru1 51.13(11)
N1 Ru2 Ru1 49.31(10)
C21 Ru2 Ru1 148.0(2)
C20 Ru2 Ru1 153.19(19)
C22 Ru2 Ru1 111.2(2)
C23 Ru2 Ru1 98.01(16)
C24 Ru2 Ru1 117.18(18)
S2 Ru2 Ru1 104.40(4)
N1 Ru1 N2 93.93(16)
N1 Ru1 C16 95.27(18)
N2 Ru1 C16 132.6(2)
N1 Ru1 C17 105.01(19)
N2 Ru1 C17 158.8(2)
C16 Ru1 C17 37.5(2)
N1 Ru1 C15 120.32(18)
N2 Ru1 C15 99.8(2)
C16 Ru1 C15 37.5(2)
C17 Ru1 C15 62.5(2)
N1 Ru1 C18 140.63(19)
N2 Ru1 C18 125.31(19)
C16 Ru1 C18 62.1(2)
C17 Ru1 C18 37.4(2)
C15 Ru1 C18 61.5(2)
N1 Ru1 C19 156.00(18)
N2 Ru1 C19 96.74(19)
C16 Ru1 C19 61.9(2)
C17 Ru1 C19 62.1(2)
C15 Ru1 C19 36.50(19)
C18 Ru1 C19 36.7(2)
N1 Ru1 S1 82.84(11)
N2 Ru1 S1 89.97(12)
C16 Ru1 S1 137.34(18)
C17 Ru1 S1 101.67(16)
C15 Ru1 S1 153.74(14)
C18 Ru1 S1 93.00(15)
C19 Ru1 S1 118.51(15)
N1 Ru1 Ru2 51.31(11)
N2 Ru1 Ru2 49.48(11)
C16 Ru1 Ru2 105.92(16)
C17 Ru1 Ru2 139.90(16)
C15 Ru1 Ru2 99.13(14)
C18 Ru1 Ru2 160.07(15)
C19 Ru1 Ru2 124.49(15)
S1 Ru1 Ru2 105.65(3)
C2 S1 C7 98.0(2)
C2 S1 Ru1 99.84(16)
C7 S1 Ru1 108.53(19)
C9 S2 C14 101.7(3)
C9 S2 Ru2 100.28(16)
C14 S2 Ru2 111.1(2)
C5 C6 C1 119.2(5)
C5 C6 H6 120.4
C1 C6 H6 120.4
C19 C18 C17 108.0(5)
C19 C18 Ru1 72.4(3)
C17 C18 Ru1 69.4(3)
C19 C18 H18 126.0
C17 C18 H18 126.0
Ru1 C18 H18 123.8
C24 C23 C22 109.1(6)
C24 C23 Ru2 72.3(3)
C22 C23 Ru2 70.6(3)
C24 C23 H23 125.5
C22 C23 H23 125.5
Ru2 C23 H23 123.3
C3 C4 C5 119.8(5)
C3 C4 H4 120.1
C5 C4 H4 120.1
C9 C8 C13 119.2(4)
C9 C8 N2 118.9(4)
C13 C8 N2 121.9(4)
C4 C3 C2 119.4(5)
C4 C3 H3 120.3
C2 C3 H3 120.3
C8 C9 C10 120.6(5)
C8 C9 S2 117.0(4)
C10 C9 S2 122.4(4)
C15 C19 C18 108.0(5)
C15 C19 Ru1 70.5(3)
C18 C19 Ru1 70.9(3)
C15 C19 H19 126.0
C18 C19 H19 126.0
Ru1 C19 H19 124.2
C23 C24 C20 109.6(6)
C23 C24 Ru2 72.1(3)
C20 C24 Ru2 70.1(3)
C23 C24 H24 125.2
C20 C24 H24 125.2
Ru2 C24 H24 124.1
C12 C13 C8 119.8(5)
C12 C13 H13 120.1
C8 C13 H13 120.1
C2 C1 C6 118.9(4)
C2 C1 N1 119.3(4)
C6 C1 N1 121.6(4)
C11 C12 C13 120.9(6)
C11 C12 H12 119.6
C13 C12 H12 119.6
C17 C16 C15 108.4(5)
C17 C16 Ru1 71.6(3)
C15 C16 Ru1 73.1(3)
C17 C16 H16 125.8
C15 C16 H16 125.8
Ru1 C16 H16 121.3
S1 C7 H7A 109.5
S1 C7 H7B 109.5
H7A C7 H7B 109.5
S1 C7 H7C 109.5
H7A C7 H7C 109.5
H7B C7 H7C 109.5
C19 C15 C16 108.0(5)
C19 C15 Ru1 73.0(3)
C16 C15 Ru1 69.4(3)
C19 C15 H15 126.0
C16 C15 H15 126.0
Ru1 C15 H15 123.3
C12 C11 C10 120.0(5)
C12 C11 H11 120.0
C10 C11 H11 120.0
C22 C21 C20 106.6(6)
C22 C21 Ru2 72.3(3)
C20 C21 Ru2 71.4(3)
C22 C21 H21 126.7
C20 C21 H21 126.7
Ru2 C21 H21 121.4
C6 C5 C4 121.3(5)
C6 C5 H5 119.3
C4 C5 H5 119.3
C16 C17 C18 107.5(5)
C16 C17 Ru1 70.9(3)
C18 C17 Ru1 73.2(3)
C16 C17 H17 126.2
C18 C17 H17 126.2
Ru1 C17 H17 121.5
C11 C10 C9 119.5(5)
C11 C10 H10 120.3
C9 C10 H10 120.3
S2 C14 H14A 109.5
S2 C14 H14B 109.5
H14A C14 H14B 109.5
S2 C14 H14C 109.5
H14A C14 H14C 109.5
H14B C14 H14C 109.5
C1 C2 C3 121.2(5)
C1 C2 S1 117.0(3)
C3 C2 S1 121.7(4)
C24 C20 C21 107.8(6)
C24 C20 Ru2 73.8(3)
C21 C20 Ru2 70.4(3)
C24 C20 H20 126.1
C21 C20 H20 126.1
Ru2 C20 H20 121.4
C23 C22 C21 107.0(6)
C23 C22 Ru2 72.6(4)
C21 C22 Ru2 69.9(3)
C23 C22 H22 126.5
C21 C22 H22 126.5
Ru2 C22 H22 122.7
C8 N2 Ru2 120.9(3)
C8 N2 Ru1 123.7(3)
Ru2 N2 Ru1 79.39(15)
C8 N2 H2A 106(4)
Ru2 N2 H2A 118(4)
Ru1 N2 H2A 107(4)
C1 N1 Ru1 120.5(3)
C1 N1 Ru2 120.1(3)
Ru1 N1 Ru2 79.38(14)
C1 N1 H1A 112(3)
Ru1 N1 H1A 114(3)
Ru2 N1 H1A 106(3)

loop_
_geom_bond_atom_site_label_1
_geom_bond_atom_site_label_2
_geom_bond_distance
Ru2 N2 2.046(4)
Ru2 N1 2.101(4)
Ru2 C21 2.177(6)
Ru2 C20 2.190(6)
Ru2 C22 2.208(6)
Ru2 C23 2.234(6)
Ru2 C24 2.236(5)
Ru2 S2 2.3580(13)
Ru2 Ru1 2.6462(6)
Ru1 N1 2.042(4)
Ru1 N2 2.096(4)
Ru1 C16 2.179(5)
Ru1 C17 2.189(5)
Ru1 C15 2.227(5)
Ru1 C18 2.239(5)
Ru1 C19 2.258(5)
Ru1 S1 2.3631(12)
S1 C2 1.784(5)
S1 C7 1.819(5)
S2 C9 1.789(5)
S2 C14 1.811(5)
C6 C5 1.380(8)
C6 C1 1.406(7)
C6 H6 0.9300
C18 C19 1.415(8)
C18 C17 1.421(8)
C18 H18 0.9300
C23 C24 1.368(9)
C23 C22 1.401(10)
C23 H23 0.9300
C4 C3 1.377(8)
C4 C5 1.388(9)
C4 H4 0.9300
C8 C9 1.385(7)
C8 C13 1.391(7)
C8 N2 1.432(6)
C3 C2 1.392(7)
C3 H3 0.9300
C9 C10 1.401(7)
C19 C15 1.405(8)
C19 H19 0.9300
C24 C20 1.371(9)
C24 H24 0.9300
C13 C12 1.387(8)
C13 H13 0.9300
C1 C2 1.386(7)
C1 N1 1.428(6)
C12 C11 1.376(9)
C12 H12 0.9300
C16 C17 1.406(8)
C16 C15 1.418(8)
C16 H16 0.9300
C7 H7A 0.9600
C7 H7B 0.9600
C7 H7C 0.9600
C15 H15 0.9300
C11 C10 1.379(9)
C11 H11 0.9300
C21 C22 1.419(10)
C21 C20 1.429(10)
C21 H21 0.9300
C5 H5 0.9300
C17 H17 0.9300
C10 H10 0.9300
C14 H14A 0.9600
C14 H14B 0.9600
C14 H14C 0.9600
C20 H20 0.9300
C22 H22 0.9300
N2 H2A 0.67(5)
N1 H1A 0.88(5)
